data_1528300
loop_
_publ_author_name
'Aleonard, S.'
'le Fur, Y.'

_publ_section_title
;
 Fluoroberyllates de structure benitoite
;
_journal_name_full
;
Bulletin de la Societe Francaise de Mineralogie et de Cristallographie 
(72,1949-100,1977)
;
_journal_page_first 425
_journal_page_last 427
_journal_volume 89
_journal_year 1966
_chemical_formula_sum 'Be3 F9 K Zn'
_chemical_name_systematic 'K Zn (Be F3)3'
_space_group_IT_number 188
_symmetry_space_group_name_Hall 'P -6c 2'
_symmetry_space_group_name_H-M 'P -6 c 2'
_cell_angle_alpha 90
_cell_angle_beta 90
_cell_angle_gamma 120
_cell_formula_units_Z 2
_cell_length_a 6.583
_cell_length_b 6.583
_cell_length_c 9.623
_cell_volume 361.151
_citation_journal_id_ASTM BUFCAE
_cod_data_source_file Aleonard_BUFCAE_1966_1783.cif
_cod_data_source_block Be3F9K1Zn1
_cod_original_formula_sum 'Be3 F9 K1 Zn1'
_cod_database_code 1528300

loop_
_symmetry_equiv_pos_as_xyz
x,y,z
-x+y,-x,-z+1/2
-y,x-y,z
x,y,-z+1/2
-x+y,-x,z
-y,x-y,-z+1/2
-y,-x,-z
-x+y,y,z+1/2
x,x-y,-z
-y,-x,z+1/2
-x+y,y,-z
x,x-y,z+1/2

loop_
_atom_site_label
_atom_site_type_symbol
_atom_site_fract_x
_atom_site_fract_y
_atom_site_fract_z
_atom_site_occupancy
_atom_site_U_iso_or_equiv
Be1 Be+2 0.206 -0.067 0.25 1 0.0
K1 K+1 0.6667 0.3333 0 1 0.0
F1 F-1 0.234 0.196 0.25 1 0.0
Zn1 Zn+2 0.3333 0.6667 0 1 0.0
F2 F-1 0.34 -0.077 0.119 1 0.0
